data_7240679
loop_
_publ_author_name
'Zhang, Yuanfei'
'Huang, Ting'
'Li, Xinghua'
'Zhang, Min'
'Song, Ying'
'Huang, Kelin'
'Su, Weiping'

_publ_section_title
;
 Rh(iii)-catalyzed spiroannulation of 3-arylquinoxalin-2(1H)-ones with
 alkynes: practical access to spiroquinoxalinones
;
_journal_issue 37
_journal_name_full 'RSC Advances'
_journal_page_first 22216
_journal_page_last 22221
_journal_paper_doi 10.1039/D0RA03348K
_journal_volume 10
_journal_year 2020
_chemical_formula_moiety 'C29 H21 Cl N2 O'
_chemical_formula_sum 'C29 H21 Cl N2 O'
_chemical_formula_weight 448.93
_space_group_crystal_system orthorhombic
_space_group_IT_number 29
_space_group_name_Hall 'P 2c -2ac'
_space_group_name_H-M_alt 'P c a 21'
_atom_sites_solution_hydrogens geom
_audit_creation_method SHELXL-2013
_audit_update_record
;
2020-03-27 deposited with the CCDC.	2020-05-21 downloaded from the CCDC.
;
_cell_angle_alpha 90
_cell_angle_beta 90
_cell_angle_gamma 90
_cell_formula_units_Z 4
_cell_length_a 23.099(7)
_cell_length_b 10.570(3)
_cell_length_c 9.121(2)
_cell_measurement_reflns_used 6222
_cell_measurement_temperature 150(2)
_cell_measurement_theta_max 30.90
_cell_measurement_theta_min 2.61
_cell_volume 2227.0(10)
_computing_cell_refinement 'Bruker SAINT'
_computing_data_collection 'Bruker APEX2'
_computing_data_reduction 'Bruker SAINT'
_computing_molecular_graphics 'DIAMOND. Version 3.0. Crystal Impact'
_computing_publication_material 'Windows Word 2010'
_computing_structure_refinement 'SHELXL-2013 (Sheldrick, 2013)'
_computing_structure_solution 'SHELXS-97 (Sheldrick, 1990)'
_diffrn_ambient_temperature 150(2)
_diffrn_measured_fraction_theta_full 0.996
_diffrn_measured_fraction_theta_max 0.872
_diffrn_measurement_device_type 'Bruker APEX-II CCD'
_diffrn_measurement_method '\f and \w scans'
_diffrn_radiation_type MoK\a
_diffrn_radiation_wavelength 0.71073
_diffrn_reflns_av_R_equivalents 0.0661
_diffrn_reflns_av_unetI/netI 0.0747
_diffrn_reflns_Laue_measured_fraction_full 0.996
_diffrn_reflns_Laue_measured_fraction_max 0.872
_diffrn_reflns_limit_h_max 31
_diffrn_reflns_limit_h_min -39
_diffrn_reflns_limit_k_max 13
_diffrn_reflns_limit_k_min -15
_diffrn_reflns_limit_l_max 15
_diffrn_reflns_limit_l_min -12
_diffrn_reflns_number 24214
_diffrn_reflns_point_group_measured_fraction_full 0.970
_diffrn_reflns_point_group_measured_fraction_max 0.668
_diffrn_reflns_theta_full 25.242
_diffrn_reflns_theta_max 37.493
_diffrn_reflns_theta_min 2.612
_exptl_absorpt_coefficient_mu 0.197
_exptl_absorpt_correction_type none
_exptl_crystal_colour colorless
_exptl_crystal_density_diffrn 1.339
_exptl_crystal_description prism
_exptl_crystal_F_000 936.0
_exptl_crystal_size_max 0.25
_exptl_crystal_size_mid 0.1
_exptl_crystal_size_min 0.08
_refine_diff_density_max 0.461
_refine_diff_density_min -0.448
_refine_diff_density_rms 0.159
_refine_ls_abs_structure_details
;
 Flack x determined using 1408 quotients [(I+)-(I-)]/[(I+)+(I-)]
 (Parsons and Flack (2004), Acta Cryst. A60, s61).
;
_refine_ls_abs_structure_Flack 0.01(4)
_refine_ls_extinction_method none
_refine_ls_goodness_of_fit_ref 1.028
_refine_ls_hydrogen_treatment constr
_refine_ls_matrix_type full
_refine_ls_number_parameters 299
_refine_ls_number_reflns 7815
_refine_ls_number_restraints 1
_refine_ls_restrained_S_all 1.028
_refine_ls_R_factor_all 0.1216
_refine_ls_R_factor_gt 0.0494
_refine_ls_shift/su_max 0.000
_refine_ls_shift/su_mean 0.000
_refine_ls_structure_factor_coef Fsqd
_refine_ls_weighting_details
;
 w=1/[\s^2^(Fo^2^)+(0.0625P)^2^]
 where P=(Fo^2^+2Fc^2^)/3
;
_refine_ls_weighting_scheme calc
_refine_ls_wR_factor_gt 0.1091
_refine_ls_wR_factor_ref 0.1467
_reflns_Friedel_coverage 0.460
_reflns_Friedel_fraction_full 0.940
_reflns_Friedel_fraction_max 0.443
_reflns_number_gt 4260
_reflns_number_total 7815
_reflns_threshold_expression 'I > 2\s(I)'
_cod_data_source_file d0ra03348k2.cif
_cod_data_source_block sy
_cod_depositor_comments 'Adding full bibliography for 7240679.cif.'
_cod_original_cell_volume 2226.8(11)
_cod_database_code 7240679
_shelx_space_group_comment
;
The symmetry employed for this shelxl refinement is uniquely defined
by the following loop, which should always be used as a source of
symmetry information in preference to the above space-group names.
They are only intended as comments.
;
_shelxl_version_number 2013-2

loop_
_space_group_symop_operation_xyz
'x, y, z'
'-x, -y, z+1/2'
'-x+1/2, y, z+1/2'
'x+1/2, -y, z'

loop_
_atom_site_label
_atom_site_type_symbol
_atom_site_fract_x
_atom_site_fract_y
_atom_site_fract_z
_atom_site_U_iso_or_equiv
_atom_site_adp_type
_atom_site_occupancy
_atom_site_site_symmetry_order
_atom_site_calc_flag
_atom_site_refinement_flags_posn
_atom_site_refinement_flags_adp
_atom_site_refinement_flags_occupancy
_atom_site_disorder_assembly
_atom_site_disorder_group
Cl1 Cl 0.19947(3) 0.79073(8) 0.60780(11) 0.0582(2) Uani 1 1 d . . . . .
N1 N 0.41081(9) 0.3259(2) 0.6115(3) 0.0412(5) Uani 1 1 d . . . . .
H1A H 0.4445 0.3463 0.6495 0.049 Uiso 1 1 calc R U . . .
O1 O 0.35989(11) 0.3558(2) 0.2494(2) 0.0577(6) Uani 1 1 d . . . . .
C17 C 0.34427(11) 0.6116(3) 0.4967(3) 0.0354(6) Uani 1 1 d . . . . .
N2 N 0.34134(11) 0.2023(2) 0.4159(3) 0.0447(6) Uani 1 1 d . . . . .
C8 C 0.53286(12) 0.5438(3) 0.4579(3) 0.0443(7) Uani 1 1 d . . . . .
H8 H 0.5239 0.6204 0.5073 0.053 Uiso 1 1 calc R U . . .
C7 C 0.48789(11) 0.4665(3) 0.4081(3) 0.0377(6) Uani 1 1 d . . . . .
C14 C 0.42744(11) 0.5014(3) 0.4401(3) 0.0360(6) Uani 1 1 d . . . . .
C20 C 0.24020(12) 0.5514(3) 0.6301(4) 0.0483(7) Uani 1 1 d . . . . .
H20 H 0.2046 0.5326 0.6775 0.058 Uiso 1 1 calc R U . . .
C13 C 0.40298(11) 0.6178(3) 0.4338(3) 0.0348(6) Uani 1 1 d . . . . .
C1 C 0.42700(10) 0.7362(3) 0.3704(3) 0.0343(5) Uani 1 1 d . . . . .
C2 C 0.42716(12) 0.8503(3) 0.4481(3) 0.0427(6) Uani 1 1 d . . . . .
H2 H 0.4135 0.8516 0.5463 0.051 Uiso 1 1 calc R U . . .
C16 C 0.33326(11) 0.4883(3) 0.5427(3) 0.0377(6) Uani 1 1 d . . . . .
C24 C 0.38171(12) 0.2181(3) 0.6585(3) 0.0390(6) Uani 1 1 d . . . . .
C21 C 0.28128(12) 0.4564(3) 0.6083(4) 0.0459(7) Uani 1 1 d . . . . .
H21 H 0.2737 0.3719 0.6379 0.055 Uiso 1 1 calc R U . . .
C15 C 0.38469(11) 0.4040(3) 0.4988(3) 0.0356(6) Uani 1 1 d . . . . .
C18 C 0.30335(11) 0.7058(3) 0.5134(3) 0.0382(6) Uani 1 1 d . . . . .
H18 H 0.3102 0.7894 0.4794 0.046 Uiso 1 1 calc R U . . .
C26 C 0.36347(17) 0.0545(4) 0.8370(4) 0.0609(9) Uani 1 1 d . . . . .
H26 H 0.3708 0.0184 0.9305 0.073 Uiso 1 1 calc R U . . .
C23 C 0.34543(12) 0.1548(3) 0.5615(3) 0.0397(6) Uani 1 1 d . . . . .
C25 C 0.39125(15) 0.1660(3) 0.7968(4) 0.0528(8) Uani 1 1 d . . . . .
H25 H 0.4167 0.2066 0.8636 0.063 Uiso 1 1 calc R U . . .
C10 C 0.60396(15) 0.3986(4) 0.3667(4) 0.0595(10) Uani 1 1 d . . . . .
H10 H 0.6433 0.3756 0.3526 0.071 Uiso 1 1 calc R U . . .
C4 C 0.46565(14) 0.9607(3) 0.2420(4) 0.0523(8) Uani 1 1 d . . . . .
H4 H 0.4792 1.0365 0.1978 0.063 Uiso 1 1 calc R U . . .
C12 C 0.50272(15) 0.3530(3) 0.3391(3) 0.0499(7) Uani 1 1 d . . . . .
H12 H 0.4731 0.2974 0.3065 0.060 Uiso 1 1 calc R U . . .
C6 C 0.44584(13) 0.7380(3) 0.2262(3) 0.0425(6) Uani 1 1 d . . . . .
H6 H 0.4457 0.6622 0.1704 0.051 Uiso 1 1 calc R U . . .
C9 C 0.59007(14) 0.5105(4) 0.4366(4) 0.0570(9) Uani 1 1 d . . . . .
H9 H 0.6200 0.5649 0.4701 0.068 Uiso 1 1 calc R U . . .
C5 C 0.46473(15) 0.8491(3) 0.1632(3) 0.0540(8) Uani 1 1 d . . . . .
H5 H 0.4773 0.8489 0.0641 0.065 Uiso 1 1 calc R U . . .
C27 C 0.32564(15) -0.0039(3) 0.7432(4) 0.0587(9) Uani 1 1 d . . . . .
H27 H 0.3060 -0.0788 0.7724 0.070 Uiso 1 1 calc R U . . .
C19 C 0.25155(11) 0.6734(3) 0.5822(3) 0.0416(6) Uani 1 1 d . . . . .
C28 C 0.31634(13) 0.0467(3) 0.6065(4) 0.0507(7) Uani 1 1 d . . . . .
H28 H 0.2896 0.0072 0.5419 0.061 Uiso 1 1 calc R U . . .
C3 C 0.44678(13) 0.9610(3) 0.3849(4) 0.0491(7) Uani 1 1 d . . . . .
H3 H 0.4472 1.0372 0.4401 0.059 Uiso 1 1 calc R U . . .
C22 C 0.36178(13) 0.3179(3) 0.3752(3) 0.0409(6) Uani 1 1 d . . . . .
C11 C 0.56037(17) 0.3208(4) 0.3176(4) 0.0624(10) Uani 1 1 d . . . . .
H11 H 0.5698 0.2442 0.2686 0.075 Uiso 1 1 calc R U . . .
C29 C 0.3127(2) 0.1268(4) 0.3037(4) 0.0740(12) Uani 1 1 d . . . . .
H29A H 0.3273 0.0398 0.3073 0.111 Uiso 1 1 calc R U . . .
H29C H 0.3206 0.1631 0.2069 0.111 Uiso 1 1 calc R U . . .
H29B H 0.2708 0.1267 0.3213 0.111 Uiso 1 1 calc R U . . .

loop_
_atom_site_aniso_label
_atom_site_aniso_U_11
_atom_site_aniso_U_22
_atom_site_aniso_U_33
_atom_site_aniso_U_23
_atom_site_aniso_U_13
_atom_site_aniso_U_12
Cl1 0.0402(3) 0.0524(5) 0.0821(6) -0.0040(4) 0.0096(4) 0.0068(3)
N1 0.0417(11) 0.0360(13) 0.0460(12) 0.0062(12) -0.0089(11) -0.0054(9)
O1 0.0752(16) 0.0515(14) 0.0463(12) 0.0031(11) -0.0131(11) -0.0033(12)
C17 0.0350(12) 0.0328(15) 0.0383(13) 0.0000(11) 0.0013(11) -0.0025(11)
N2 0.0505(13) 0.0316(13) 0.0521(14) -0.0046(11) -0.0103(11) -0.0036(10)
C8 0.0402(14) 0.0488(18) 0.0439(15) 0.0061(13) 0.0028(12) 0.0019(13)
C7 0.0399(13) 0.0404(16) 0.0328(13) 0.0020(11) 0.0022(11) 0.0040(12)
C14 0.0361(12) 0.0355(15) 0.0365(12) -0.0018(12) 0.0019(11) -0.0016(11)
C20 0.0365(13) 0.0493(18) 0.0590(18) 0.0011(15) 0.0103(14) -0.0084(12)
C13 0.0351(12) 0.0345(15) 0.0347(12) -0.0012(12) 0.0010(11) -0.0020(10)
C1 0.0311(11) 0.0338(15) 0.0381(12) 0.0001(11) 0.0012(11) -0.0018(11)
C2 0.0458(15) 0.0373(16) 0.0451(15) -0.0041(13) 0.0051(13) -0.0030(12)
C16 0.0366(12) 0.0344(15) 0.0422(13) -0.0015(12) 0.0012(11) -0.0036(11)
C24 0.0411(13) 0.0295(14) 0.0464(15) 0.0003(12) 0.0021(11) 0.0020(11)
C21 0.0418(13) 0.0343(15) 0.0616(17) 0.0069(15) 0.0071(15) -0.0061(11)
C15 0.0378(12) 0.0301(14) 0.0389(12) 0.0006(11) -0.0027(11) 0.0005(11)
C18 0.0376(13) 0.0311(15) 0.0461(15) -0.0007(12) 0.0038(11) -0.0020(11)
C26 0.072(2) 0.048(2) 0.062(2) 0.0187(18) 0.0122(18) 0.0067(18)
C23 0.0397(13) 0.0283(14) 0.0510(15) -0.0016(12) 0.0019(12) 0.0031(11)
C25 0.0608(19) 0.048(2) 0.0498(17) 0.0069(15) -0.0019(14) -0.0051(16)
C10 0.0471(18) 0.083(3) 0.0485(16) 0.0186(18) 0.0112(15) 0.0206(18)
C4 0.0571(18) 0.0373(17) 0.0624(19) 0.0051(15) 0.0119(17) -0.0090(14)
C12 0.0532(17) 0.049(2) 0.0478(16) -0.0057(15) 0.0023(14) 0.0100(14)
C6 0.0458(15) 0.0404(17) 0.0412(14) -0.0051(13) 0.0069(12) -0.0029(13)
C9 0.0411(15) 0.076(3) 0.0540(17) 0.0173(18) -0.0005(14) 0.0001(16)
C5 0.067(2) 0.051(2) 0.0438(15) 0.0031(15) 0.0155(15) -0.0074(16)
C27 0.0608(19) 0.0385(19) 0.077(2) 0.0090(18) 0.0197(18) -0.0034(15)
C19 0.0364(12) 0.0404(15) 0.0479(16) -0.0055(13) 0.0026(12) 0.0010(11)
C28 0.0483(15) 0.0329(15) 0.071(2) -0.0043(16) 0.0052(17) -0.0025(12)
C3 0.0542(17) 0.0330(17) 0.0602(19) -0.0069(14) 0.0043(16) -0.0072(13)
C22 0.0413(14) 0.0367(16) 0.0448(15) -0.0003(13) -0.0071(12) 0.0037(12)
C11 0.069(2) 0.067(2) 0.0510(18) -0.0013(18) 0.0074(17) 0.029(2)
C29 0.092(3) 0.054(2) 0.077(2) -0.011(2) -0.031(2) -0.018(2)

loop_
_atom_type_symbol
_atom_type_description
_atom_type_scat_dispersion_real
_atom_type_scat_dispersion_imag
_atom_type_scat_source
C C 0.0033 0.0016 'International Tables Vol C Tables 4.2.6.8 and 6.1.1.4'
H H 0.0000 0.0000 'International Tables Vol C Tables 4.2.6.8 and 6.1.1.4'
N N 0.0061 0.0033 'International Tables Vol C Tables 4.2.6.8 and 6.1.1.4'
O O 0.0106 0.0060 'International Tables Vol C Tables 4.2.6.8 and 6.1.1.4'
Cl Cl 0.1484 0.1585 'International Tables Vol C Tables 4.2.6.8 and 6.1.1.4'

loop_
_geom_angle_atom_site_label_1
_geom_angle_atom_site_label_2
_geom_angle_atom_site_label_3
_geom_angle
_geom_angle_site_symmetry_1
_geom_angle_site_symmetry_3
_geom_angle_publ_flag
C24 N1 C15 119.0(2) . . ?
C24 N1 H1A 120.5 . . ?
C15 N1 H1A 120.5 . . ?
C18 C17 C16 121.1(2) . . ?
C18 C17 C13 129.8(3) . . ?
C16 C17 C13 109.1(2) . . ?
C22 N2 C23 123.2(2) . . ?
C22 N2 C29 117.2(3) . . ?
C23 N2 C29 119.5(3) . . ?
C9 C8 C7 121.1(3) . . ?
C9 C8 H8 119.4 . . ?
C7 C8 H8 119.4 . . ?
C12 C7 C8 117.8(3) . . ?
C12 C7 C14 122.5(3) . . ?
C8 C7 C14 119.6(2) . . ?
C13 C14 C7 127.9(3) . . ?
C13 C14 C15 111.0(2) . . ?
C7 C14 C15 121.0(2) . . ?
C19 C20 C21 119.7(2) . . ?
C19 C20 H20 120.1 . . ?
C21 C20 H20 120.1 . . ?
C14 C13 C17 109.1(2) . . ?
C14 C13 C1 128.7(2) . . ?
C17 C13 C1 122.2(2) . . ?
C6 C1 C2 117.9(3) . . ?
C6 C1 C13 119.9(3) . . ?
C2 C1 C13 122.0(2) . . ?
C3 C2 C1 121.3(3) . . ?
C3 C2 H2 119.3 . . ?
C1 C2 H2 119.3 . . ?
C21 C16 C17 121.1(3) . . ?
C21 C16 C15 130.0(3) . . ?
C17 C16 C15 108.8(2) . . ?
N1 C24 C23 119.3(3) . . ?
N1 C24 C25 121.8(3) . . ?
C23 C24 C25 118.7(3) . . ?
C16 C21 C20 118.5(3) . . ?
C16 C21 H21 120.8 . . ?
C20 C21 H21 120.8 . . ?
N1 C15 C14 111.4(2) . . ?
N1 C15 C16 117.8(2) . . ?
C14 C15 C16 101.6(2) . . ?
N1 C15 C22 108.9(2) . . ?
C14 C15 C22 111.4(2) . . ?
C16 C15 C22 105.5(2) . . ?
C17 C18 C19 117.4(3) . . ?
C17 C18 H18 121.3 . . ?
C19 C18 H18 121.3 . . ?
C27 C26 C25 120.8(3) . . ?
C27 C26 H26 119.6 . . ?
C25 C26 H26 119.6 . . ?
C28 C23 C24 120.0(3) . . ?
C28 C23 N2 122.3(3) . . ?
C24 C23 N2 117.7(3) . . ?
C26 C25 C24 120.0(3) . . ?
C26 C25 H25 120.0 . . ?
C24 C25 H25 120.0 . . ?
C11 C10 C9 119.5(3) . . ?
C11 C10 H10 120.3 . . ?
C9 C10 H10 120.3 . . ?
C3 C4 C5 119.3(3) . . ?
C3 C4 H4 120.3 . . ?
C5 C4 H4 120.3 . . ?
C11 C12 C7 120.6(3) . . ?
C11 C12 H12 119.7 . . ?
C7 C12 H12 119.7 . . ?
C5 C6 C1 120.5(3) . . ?
C5 C6 H6 119.8 . . ?
C1 C6 H6 119.8 . . ?
C10 C9 C8 120.3(3) . . ?
C10 C9 H9 119.8 . . ?
C8 C9 H9 119.8 . . ?
C6 C5 C4 121.1(3) . . ?
C6 C5 H5 119.5 . . ?
C4 C5 H5 119.5 . . ?
C26 C27 C28 119.4(3) . . ?
C26 C27 H27 120.3 . . ?
C28 C27 H27 120.3 . . ?
C20 C19 C18 122.2(3) . . ?
C20 C19 Cl1 119.3(2) . . ?
C18 C19 Cl1 118.5(2) . . ?
C27 C28 C23 120.9(3) . . ?
C27 C28 H28 119.5 . . ?
C23 C28 H28 119.6 . . ?
C4 C3 C2 119.9(3) . . ?
C4 C3 H3 120.1 . . ?
C2 C3 H3 120.1 . . ?
O1 C22 N2 122.7(3) . . ?
O1 C22 C15 120.5(3) . . ?
N2 C22 C15 116.7(2) . . ?
C10 C11 C12 120.7(3) . . ?
C10 C11 H11 119.7 . . ?
C12 C11 H11 119.7 . . ?
N2 C29 H29A 109.5 . . ?
N2 C29 H29C 109.5 . . ?
H29A C29 H29C 109.5 . . ?
N2 C29 H29B 109.5 . . ?
H29A C29 H29B 109.5 . . ?
H29C C29 H29B 109.5 . . ?

loop_
_geom_bond_atom_site_label_1
_geom_bond_atom_site_label_2
_geom_bond_distance
_geom_bond_site_symmetry_2
_geom_bond_publ_flag
Cl1 C19 1.744(3) . ?
N1 C24 1.390(4) . ?
N1 C15 1.450(4) . ?
N1 H1A 0.8800 . ?
O1 C22 1.217(4) . ?
C17 C18 1.382(4) . ?
C17 C16 1.393(4) . ?
C17 C13 1.474(4) . ?
N2 C22 1.361(4) . ?
N2 C23 1.423(4) . ?
N2 C29 1.457(4) . ?
C8 C9 1.381(4) . ?
C8 C7 1.398(4) . ?
C8 H8 0.9500 . ?
C7 C12 1.397(4) . ?
C7 C14 1.474(4) . ?
C14 C13 1.355(4) . ?
C14 C15 1.524(4) . ?
C20 C19 1.386(4) . ?
C20 C21 1.396(4) . ?
C20 H20 0.9500 . ?
C13 C1 1.486(4) . ?
C1 C6 1.386(4) . ?
C1 C2 1.398(4) . ?
C2 C3 1.381(4) . ?
C2 H2 0.9500 . ?
C16 C21 1.383(4) . ?
C16 C15 1.538(4) . ?
C24 C23 1.390(4) . ?
C24 C25 1.393(4) . ?
C21 H21 0.9500 . ?
C15 C22 1.543(4) . ?
C18 C19 1.394(4) . ?
C18 H18 0.9500 . ?
C26 C27 1.370(5) . ?
C26 C25 1.391(5) . ?
C26 H26 0.9500 . ?
C23 C28 1.387(4) . ?
C25 H25 0.9500 . ?
C10 C11 1.375(6) . ?
C10 C9 1.382(6) . ?
C10 H10 0.9500 . ?
C4 C3 1.375(4) . ?
C4 C5 1.382(5) . ?
C4 H4 0.9500 . ?
C12 C11 1.388(5) . ?
C12 H12 0.9500 . ?
C6 C5 1.378(4) . ?
C6 H6 0.9500 . ?
C9 H9 0.9500 . ?
C5 H5 0.9500 . ?
C27 C28 1.373(5) . ?
C27 H27 0.9500 . ?
C28 H28 0.9500 . ?
C3 H3 0.9500 . ?
C11 H11 0.9500 . ?
C29 H29A 0.9800 . ?
C29 H29C 0.9800 . ?
C29 H29B 0.9800 . ?
